data_4112290
loop_
_publ_author_name
'Wataru Setaka'
'Katsuyuki Hirai'
'Hideo Tomioka'
'Kenkichi Sakamoto'
'Mitsuo Kira'

_publ_section_title
;
 Stannaacetylene (RSn\\tbCR') Showing Carbene-like Reaction Mode
;
_journal_name_full 'Journal of the American Chemical Society'
_journal_page_first 2696
_journal_page_last 2697
_journal_paper_doi 10.1021/ja0389974
_journal_volume 126
_journal_year 2004
_chemical_formula_sum 'C46 H70 N2 Si Sn'
_chemical_formula_weight 797.82
_chemical_name_systematic
; 
 ? 
;
_space_group_IT_number 14
_symmetry_cell_setting monoclinic
_symmetry_space_group_name_Hall '-P 2ybc'
_symmetry_space_group_name_H-M 'P 1 21/c 1'
_atom_sites_solution_hydrogens geom
_atom_sites_solution_primary direct
_atom_sites_solution_secondary difmap
_audit_creation_method SHELXL-97
_cell_angle_alpha 90.00
_cell_angle_beta 104.875(9)
_cell_angle_gamma 90.00
_cell_formula_units_Z 4
_cell_length_a 12.384(5)
_cell_length_b 21.871(9)
_cell_length_c 16.751(7)
_cell_measurement_temperature 110(2)
_cell_volume 4385(3)
_computing_cell_refinement 'Bruker SMART'
_computing_data_collection 'Bruker SMART'
_computing_data_reduction 'Bruker SHELXTL'
_computing_molecular_graphics 'Bruker SHELXTL'
_computing_publication_material 'Bruker SHELXTL'
_computing_structure_refinement 'SHELXL-97 (Sheldrick, 1997)'
_computing_structure_solution 'SHELXS-97 (Sheldrick, 1990)'
_diffrn_ambient_temperature 110(2)
_diffrn_measured_fraction_theta_full 1.000
_diffrn_measured_fraction_theta_max 1.000
_diffrn_measurement_device_type 'CCD area detector'
_diffrn_measurement_method 'phi and omega scans'
_diffrn_radiation_monochromator graphite
_diffrn_radiation_source 'fine-focus sealed tube'
_diffrn_radiation_type MoK\a
_diffrn_radiation_wavelength 0.71073
_diffrn_reflns_av_R_equivalents 0.1171
_diffrn_reflns_av_sigmaI/netI 0.1544
_diffrn_reflns_limit_h_max 12
_diffrn_reflns_limit_h_min -12
_diffrn_reflns_limit_k_max 22
_diffrn_reflns_limit_k_min -12
_diffrn_reflns_limit_l_max 16
_diffrn_reflns_limit_l_min -16
_diffrn_reflns_number 15306
_diffrn_reflns_theta_full 21.00
_diffrn_reflns_theta_max 21.00
_diffrn_reflns_theta_min 1.56
_exptl_absorpt_coefficient_mu 0.641
_exptl_absorpt_correction_type none
_exptl_crystal_colour red
_exptl_crystal_density_diffrn 1.209
_exptl_crystal_F_000 1696
_exptl_crystal_size_max 0.2
_exptl_crystal_size_mid 0.2
_exptl_crystal_size_min 0.04
_refine_diff_density_max 0.624
_refine_diff_density_min -0.297
_refine_diff_density_rms 0.080
_refine_ls_extinction_method none
_refine_ls_goodness_of_fit_ref 0.879
_refine_ls_hydrogen_treatment mixed
_refine_ls_matrix_type full
_refine_ls_number_parameters 451
_refine_ls_number_reflns 4712
_refine_ls_number_restraints 0
_refine_ls_restrained_S_all 0.879
_refine_ls_R_factor_all 0.1252
_refine_ls_R_factor_gt 0.0601
_refine_ls_shift/su_max 0.008
_refine_ls_shift/su_mean 0.001
_refine_ls_structure_factor_coef Fsqd
_refine_ls_weighting_details 'calc w=1/[\s^2^(Fo^2^)+(0.0503P)^2^+0.0000P] where P=(Fo^2^+2Fc^2^)/3'
_refine_ls_weighting_scheme calc
_refine_ls_wR_factor_gt 0.1119
_refine_ls_wR_factor_ref 0.1288
_reflns_number_gt 2547
_reflns_number_total 4712
_reflns_threshold_expression >2sigma(I)
_cod_data_source_file ja0389974si20031010_092146.cif
_cod_data_source_block snc1
_cod_database_code 4112290

loop_
_symmetry_equiv_pos_as_xyz
'x, y, z'
'-x, y+1/2, -z+1/2'
'-x, -y, -z'
'x, -y-1/2, z-1/2'

loop_
_atom_site_label
_atom_site_type_symbol
_atom_site_fract_x
_atom_site_fract_y
_atom_site_fract_z
_atom_site_U_iso_or_equiv
_atom_site_adp_type
_atom_site_occupancy
_atom_site_symmetry_multiplicity
_atom_site_calc_flag
_atom_site_refinement_flags
Sn1 Sn 0.43862(6) 0.34825(3) 0.14648(4) 0.0470(3) Uani 1 1 d .
Si1 Si 0.2637(2) 0.47451(13) 0.12751(17) 0.0512(9) Uani 1 1 d .
N1 N 0.3333(6) 0.4067(3) 0.2643(7) 0.051(2) Uani 1 1 d .
N2 N 0.3288(7) 0.4015(4) 0.3325(6) 0.063(3) Uani 1 1 d .
C1 C 0.4783(8) 0.2860(4) 0.2520(5) 0.033(2) Uani 1 1 d .
C2 C 0.4094(7) 0.2381(4) 0.2574(6) 0.031(2) Uani 1 1 d .
C3 C 0.4445(8) 0.1960(4) 0.3200(6) 0.037(2) Uani 1 1 d .
H3A H 0.3982 0.1622 0.3244 0.044 Uiso 1 1 calc R
C4 C 0.5446(8) 0.2028(4) 0.3751(5) 0.034(2) Uani 1 1 d .
H4A H 0.5661 0.1744 0.4193 0.040 Uiso 1 1 calc R
C5 C 0.6142(7) 0.2482(4) 0.3693(5) 0.033(2) Uani 1 1 d .
H5A H 0.6854 0.2509 0.4077 0.040 Uiso 1 1 calc R
C6 C 0.5819(8) 0.2917(4) 0.3066(5) 0.030(2) Uani 1 1 d .
C7 C 0.3009(7) 0.2299(4) 0.1957(5) 0.029(2) Uani 1 1 d .
C8 C 0.2002(8) 0.2420(4) 0.2155(5) 0.036(2) Uani 1 1 d .
C9 C 0.1023(8) 0.2292(4) 0.1595(6) 0.045(3) Uani 1 1 d .
H9A H 0.0343 0.2365 0.1742 0.054 Uiso 1 1 calc R
C10 C 0.0976(8) 0.2063(4) 0.0832(6) 0.046(3) Uani 1 1 d .
C11 C 0.1970(8) 0.1956(4) 0.0640(5) 0.037(2) Uani 1 1 d .
H11A H 0.1953 0.1799 0.0108 0.044 Uiso 1 1 calc R
C12 C 0.2991(7) 0.2065(4) 0.1185(5) 0.027(2) Uani 1 1 d .
C13 C 0.6587(7) 0.3417(4) 0.2963(5) 0.031(2) Uani 1 1 d .
C14 C 0.6690(7) 0.3944(4) 0.3455(5) 0.031(2) Uani 1 1 d .
C15 C 0.7352(7) 0.4402(4) 0.3306(5) 0.034(2) Uani 1 1 d .
H15A H 0.7425 0.4756 0.3645 0.041 Uiso 1 1 calc R
C16 C 0.7913(8) 0.4394(4) 0.2714(6) 0.040(3) Uani 1 1 d .
C17 C 0.7818(7) 0.3867(5) 0.2251(5) 0.039(3) Uani 1 1 d .
H17A H 0.8221 0.3840 0.1840 0.047 Uiso 1 1 calc R
C18 C 0.7162(7) 0.3370(4) 0.2354(5) 0.031(2) Uani 1 1 d .
C19 C 0.1995(7) 0.2665(4) 0.2996(5) 0.039(3) Uani 1 1 d .
H19A H 0.2761 0.2819 0.3268 0.047 Uiso 1 1 calc R
C20 C -0.0144(8) 0.1913(6) 0.0248(6) 0.065(3) Uani 1 1 d .
H20A H -0.0689 0.1882 0.0595 0.078 Uiso 1 1 calc R
C21 C 0.4029(7) 0.1869(4) 0.0952(5) 0.029(2) Uani 1 1 d .
H21A H 0.4673 0.2076 0.1342 0.034 Uiso 1 1 calc R
C22 C 0.6115(7) 0.3995(4) 0.4138(5) 0.039(3) Uani 1 1 d .
H22A H 0.5492 0.3691 0.4028 0.046 Uiso 1 1 calc R
C23 C 0.8630(9) 0.4909(5) 0.2565(6) 0.051(3) Uani 1 1 d .
H23A H 0.8814 0.4822 0.2029 0.061 Uiso 1 1 calc R
C24 C 0.7136(7) 0.2799(4) 0.1872(5) 0.037(3) Uani 1 1 d .
H24A H 0.6383 0.2610 0.1808 0.045 Uiso 1 1 calc R
C25 C 0.1177(7) 0.3184(4) 0.2954(5) 0.046(3) Uani 1 1 d .
H25A H 0.1213 0.3329 0.3513 0.069 Uiso 1 1 calc R
H25B H 0.0419 0.3040 0.2693 0.069 Uiso 1 1 calc R
H25C H 0.1369 0.3519 0.2627 0.069 Uiso 1 1 calc R
C26 C 0.1723(7) 0.2154(4) 0.3518(5) 0.049(3) Uani 1 1 d .
H26A H 0.2268 0.1823 0.3557 0.073 Uiso 1 1 calc R
H26B H 0.0972 0.1998 0.3264 0.073 Uiso 1 1 calc R
H26C H 0.1754 0.2309 0.4073 0.073 Uiso 1 1 calc R
C27 C -0.0535(8) 0.2426(6) -0.0339(7) 0.102(5) Uani 1 1 d .
H27A H -0.1261 0.2321 -0.0710 0.153 Uiso 1 1 calc R
H27B H 0.0008 0.2497 -0.0663 0.153 Uiso 1 1 calc R
H27C H -0.0610 0.2796 -0.0029 0.153 Uiso 1 1 calc R
C28 C -0.0153(9) 0.1316(6) -0.0157(7) 0.102(5) Uani 1 1 d .
H28A H -0.0895 0.1241 -0.0524 0.153 Uiso 1 1 calc R
H28B H 0.0026 0.0994 0.0263 0.153 Uiso 1 1 calc R
H28C H 0.0404 0.1315 -0.0480 0.153 Uiso 1 1 calc R
C29 C 0.4075(7) 0.2036(4) 0.0095(5) 0.050(3) Uani 1 1 d .
H29A H 0.3996 0.2480 0.0024 0.075 Uiso 1 1 calc R
H29B H 0.3465 0.1832 -0.0306 0.075 Uiso 1 1 calc R
H29C H 0.4793 0.1907 0.0007 0.075 Uiso 1 1 calc R
C30 C 0.4186(7) 0.1190(4) 0.1092(5) 0.050(3) Uani 1 1 d .
H30A H 0.4168 0.1092 0.1659 0.075 Uiso 1 1 calc R
H30B H 0.4908 0.1067 0.1005 0.075 Uiso 1 1 calc R
H30C H 0.3584 0.0971 0.0704 0.075 Uiso 1 1 calc R
C31 C 0.5624(7) 0.4611(4) 0.4192(6) 0.053(3) Uani 1 1 d .
H31A H 0.5098 0.4711 0.3663 0.080 Uiso 1 1 calc R
H31B H 0.6222 0.4917 0.4319 0.080 Uiso 1 1 calc R
H31C H 0.5230 0.4610 0.4630 0.080 Uiso 1 1 calc R
C32 C 0.6911(7) 0.3836(4) 0.4958(5) 0.059(3) Uani 1 1 d .
H32A H 0.6517 0.3859 0.5395 0.089 Uiso 1 1 calc R
H32B H 0.7536 0.4126 0.5077 0.089 Uiso 1 1 calc R
H32C H 0.7196 0.3421 0.4933 0.089 Uiso 1 1 calc R
C33 C 0.8067(8) 0.5511(4) 0.2474(7) 0.087(4) Uani 1 1 d .
H33A H 0.7374 0.5489 0.2032 0.130 Uiso 1 1 calc R
H33B H 0.8561 0.5821 0.2335 0.130 Uiso 1 1 calc R
H33C H 0.7893 0.5622 0.2994 0.130 Uiso 1 1 calc R
C34 C 0.9699(9) 0.4914(5) 0.3208(7) 0.087(4) Uani 1 1 d .
H34A H 1.0165 0.5251 0.3102 0.131 Uiso 1 1 calc R
H34B H 1.0089 0.4526 0.3196 0.131 Uiso 1 1 calc R
H34C H 0.9554 0.4969 0.3751 0.131 Uiso 1 1 calc R
C35 C 0.7290(8) 0.2893(4) 0.1017(5) 0.060(3) Uani 1 1 d .
H35A H 0.6729 0.3183 0.0715 0.091 Uiso 1 1 calc R
H35B H 0.7202 0.2502 0.0723 0.091 Uiso 1 1 calc R
H35C H 0.8039 0.3056 0.1057 0.091 Uiso 1 1 calc R
C36 C 0.7987(7) 0.2343(4) 0.2317(5) 0.048(3) Uani 1 1 d .
H36A H 0.7883 0.2269 0.2869 0.072 Uiso 1 1 calc R
H36B H 0.8739 0.2505 0.2366 0.072 Uiso 1 1 calc R
H36C H 0.7893 0.1959 0.2006 0.072 Uiso 1 1 calc R
C37 C 0.3419(8) 0.4106(5) 0.1895(5) 0.057(3) Uani 1 1 d .
C38 C 0.1381(8) 0.4441(4) 0.0514(6) 0.053(3) Uani 1 1 d .
H38A H 0.1011 0.4795 0.0174 0.064 Uiso 1 1 calc R
C39 C 0.2145(8) 0.5296(4) 0.1950(6) 0.060(3) Uani 1 1 d .
H39A H 0.1753 0.5041 0.2284 0.072 Uiso 1 1 calc R
C40 C 0.3606(8) 0.5040(4) 0.0681(6) 0.056(3) Uani 1 1 d .
H40A H 0.3778 0.4684 0.0360 0.068 Uiso 1 1 calc R
C41 C 0.0524(8) 0.4158(5) 0.0907(6) 0.068(3) Uani 1 1 d .
H41A H -0.0118 0.4016 0.0473 0.103 Uiso 1 1 calc R
H41B H 0.0277 0.4464 0.1249 0.103 Uiso 1 1 calc R
H41C H 0.0861 0.3811 0.1253 0.103 Uiso 1 1 calc R
C42 C 0.1659(8) 0.3978(4) -0.0077(6) 0.066(3) Uani 1 1 d .
H42A H 0.0968 0.3839 -0.0464 0.100 Uiso 1 1 calc R
H42B H 0.2044 0.3628 0.0236 0.100 Uiso 1 1 calc R
H42C H 0.2144 0.4169 -0.0385 0.100 Uiso 1 1 calc R
C43 C 0.1285(8) 0.5753(4) 0.1508(6) 0.075(4) Uani 1 1 d .
H43A H 0.1077 0.6021 0.1914 0.113 Uiso 1 1 calc R
H43B H 0.0621 0.5536 0.1190 0.113 Uiso 1 1 calc R
H43C H 0.1598 0.6000 0.1134 0.113 Uiso 1 1 calc R
C44 C 0.3074(9) 0.5617(5) 0.2577(6) 0.079(4) Uani 1 1 d .
H44A H 0.2749 0.5893 0.2914 0.119 Uiso 1 1 calc R
H44B H 0.3531 0.5853 0.2289 0.119 Uiso 1 1 calc R
H44C H 0.3542 0.5312 0.2935 0.119 Uiso 1 1 calc R
C45 C 0.3078(8) 0.5516(4) 0.0045(6) 0.078(4) Uani 1 1 d .
H45A H 0.3624 0.5652 -0.0250 0.118 Uiso 1 1 calc R
H45B H 0.2840 0.5867 0.0323 0.118 Uiso 1 1 calc R
H45C H 0.2429 0.5339 -0.0349 0.118 Uiso 1 1 calc R
C46 C 0.4733(8) 0.5263(4) 0.1210(6) 0.068(3) Uani 1 1 d .
H46A H 0.5194 0.5404 0.0850 0.102 Uiso 1 1 calc R
H46B H 0.5113 0.4926 0.1557 0.102 Uiso 1 1 calc R
H46C H 0.4614 0.5601 0.1562 0.102 Uiso 1 1 calc R

loop_
_atom_site_aniso_label
_atom_site_aniso_U_11
_atom_site_aniso_U_22
_atom_site_aniso_U_33
_atom_site_aniso_U_23
_atom_site_aniso_U_13
_atom_site_aniso_U_12
Sn1 0.0558(5) 0.0437(5) 0.0391(4) 0.0053(4) 0.0081(3) 0.0056(5)
Si1 0.059(2) 0.045(2) 0.0431(19) 0.0017(16) -0.0005(16) 0.0068(16)
N1 0.046(6) 0.024(5) 0.075(7) 0.007(6) -0.002(6) 0.004(4)
N2 0.068(7) 0.057(7) 0.062(7) 0.009(6) 0.011(6) -0.008(5)
C1 0.022(6) 0.038(7) 0.035(6) -0.010(5) 0.000(5) 0.010(5)
C2 0.036(7) 0.019(6) 0.041(7) -0.019(5) 0.012(6) -0.009(5)
C3 0.044(7) 0.027(7) 0.038(7) -0.003(6) 0.009(6) -0.004(5)
C4 0.041(7) 0.030(7) 0.029(6) 0.005(5) 0.008(6) 0.000(5)
C5 0.038(6) 0.026(6) 0.036(6) -0.002(5) 0.010(5) -0.001(5)
C6 0.042(7) 0.019(6) 0.031(6) -0.003(5) 0.014(5) 0.006(5)
C7 0.027(6) 0.032(6) 0.028(6) 0.000(5) 0.008(5) -0.005(5)
C8 0.040(7) 0.045(7) 0.023(6) -0.003(5) 0.005(6) -0.003(5)
C9 0.029(7) 0.063(8) 0.043(7) -0.002(6) 0.007(6) 0.003(6)
C10 0.041(8) 0.053(7) 0.038(7) -0.006(6) 0.001(6) 0.007(6)
C11 0.040(7) 0.046(7) 0.027(6) -0.004(5) 0.012(6) -0.002(6)
C12 0.022(6) 0.028(6) 0.027(6) -0.004(5) -0.001(5) -0.008(5)
C13 0.035(6) 0.026(6) 0.031(6) 0.001(5) 0.008(5) 0.003(5)
C14 0.033(6) 0.028(7) 0.029(6) 0.012(5) 0.002(5) 0.007(5)
C15 0.046(7) 0.024(6) 0.035(6) 0.002(5) 0.017(5) 0.007(5)
C16 0.058(8) 0.025(7) 0.037(7) -0.001(6) 0.014(6) 0.004(6)
C17 0.031(6) 0.061(8) 0.029(6) 0.004(6) 0.012(5) -0.002(6)
C18 0.031(6) 0.028(7) 0.034(6) 0.005(5) 0.010(5) 0.004(5)
C19 0.046(7) 0.031(6) 0.036(6) 0.004(5) 0.004(5) 0.003(5)
C20 0.041(8) 0.110(11) 0.041(8) -0.033(8) 0.004(6) -0.010(7)
C21 0.042(7) 0.015(6) 0.027(6) 0.003(5) 0.004(5) -0.011(5)
C22 0.039(6) 0.040(7) 0.038(7) -0.008(5) 0.013(6) -0.008(5)
C23 0.061(8) 0.053(8) 0.039(7) 0.004(6) 0.015(6) -0.016(7)
C24 0.041(7) 0.042(7) 0.034(6) -0.005(6) 0.019(5) 0.001(5)
C25 0.055(7) 0.044(7) 0.038(6) -0.003(5) 0.012(5) 0.002(6)
C26 0.049(7) 0.044(7) 0.051(7) -0.006(6) 0.010(5) -0.001(5)
C27 0.041(8) 0.189(15) 0.068(9) 0.044(10) -0.001(7) -0.004(9)
C28 0.064(9) 0.161(15) 0.080(9) -0.038(10) 0.013(7) -0.043(9)
C29 0.057(7) 0.054(7) 0.043(7) 0.000(6) 0.022(6) 0.004(6)
C30 0.048(7) 0.051(8) 0.051(7) -0.007(6) 0.015(6) 0.000(6)
C31 0.049(7) 0.048(8) 0.064(7) -0.005(6) 0.019(6) 0.002(6)
C32 0.062(8) 0.077(8) 0.043(7) -0.009(6) 0.022(6) -0.018(6)
C33 0.083(9) 0.034(8) 0.153(12) 0.036(8) 0.049(9) 0.003(7)
C34 0.066(9) 0.067(9) 0.137(12) 0.009(8) 0.040(9) -0.019(7)
C35 0.085(9) 0.049(7) 0.045(7) -0.003(6) 0.011(6) 0.016(6)
C36 0.048(7) 0.045(7) 0.048(7) -0.012(6) 0.008(6) -0.003(6)
C37 0.067(8) 0.089(9) 0.007(6) 0.011(6) -0.002(6) -0.033(6)
C38 0.064(8) 0.051(7) 0.040(7) 0.010(6) 0.004(6) 0.019(6)
C39 0.068(8) 0.052(8) 0.046(7) -0.004(6) -0.009(6) 0.009(7)
C40 0.063(8) 0.042(7) 0.056(7) 0.014(6) 0.000(6) 0.004(6)
C41 0.062(8) 0.086(9) 0.055(7) -0.006(7) 0.012(6) 0.011(7)
C42 0.067(8) 0.063(8) 0.059(8) -0.021(6) -0.003(6) 0.005(6)
C43 0.096(9) 0.063(8) 0.048(7) -0.012(6) -0.014(6) 0.034(7)
C44 0.105(10) 0.063(8) 0.056(8) -0.008(7) -0.004(7) 0.031(7)
C45 0.099(10) 0.055(8) 0.072(8) 0.029(7) 0.003(7) -0.015(7)
C46 0.060(8) 0.063(8) 0.077(8) 0.016(7) 0.012(7) -0.003(7)

loop_
_atom_type_symbol
_atom_type_description
_atom_type_scat_dispersion_real
_atom_type_scat_dispersion_imag
_atom_type_scat_source
C C 0.0033 0.0016 'International Tables Vol C Tables 4.2.6.8 and 6.1.1.4'
H H 0.0000 0.0000 'International Tables Vol C Tables 4.2.6.8 and 6.1.1.4'
N N 0.0061 0.0033 'International Tables Vol C Tables 4.2.6.8 and 6.1.1.4'
Si Si 0.0817 0.0704 'International Tables Vol C Tables 4.2.6.8 and 6.1.1.4'
Sn Sn -0.6537 1.4246 'International Tables Vol C Tables 4.2.6.8 and 6.1.1.4'

loop_
_geom_angle_atom_site_label_1
_geom_angle_atom_site_label_2
_geom_angle_atom_site_label_3
_geom_angle
C37 Sn1 C1 99.2(3)
C37 Si1 C39 110.7(4)
C37 Si1 C40 104.1(4)
C39 Si1 C40 117.2(5)
C37 Si1 C38 109.7(4)
C39 Si1 C38 107.6(5)
C40 Si1 C38 107.3(5)
N2 N1 C37 177.3(11)
C2 C1 C6 121.1(8)
C2 C1 Sn1 121.1(7)
C6 C1 Sn1 117.3(7)
C1 C2 C3 118.8(8)
C1 C2 C7 121.0(9)
C3 C2 C7 120.2(8)
C4 C3 C2 120.1(9)
C5 C4 C3 121.9(9)
C4 C5 C6 119.7(8)
C1 C6 C5 118.4(8)
C1 C6 C13 120.3(8)
C5 C6 C13 121.3(8)
C12 C7 C8 119.4(8)
C12 C7 C2 119.4(8)
C8 C7 C2 121.1(8)
C9 C8 C7 119.4(8)
C9 C8 C19 120.0(9)
C7 C8 C19 120.6(8)
C8 C9 C10 122.7(9)
C9 C10 C11 117.3(9)
C9 C10 C20 119.9(9)
C11 C10 C20 122.7(9)
C10 C11 C12 122.9(8)
C11 C12 C7 118.3(8)
C11 C12 C21 118.8(8)
C7 C12 C21 122.6(8)
C18 C13 C14 120.3(8)
C18 C13 C6 119.6(8)
C14 C13 C6 120.0(8)
C15 C14 C13 117.8(8)
C15 C14 C22 120.9(9)
C13 C14 C22 121.3(8)
C16 C15 C14 125.1(9)
C15 C16 C17 116.0(9)
C15 C16 C23 123.5(9)
C17 C16 C23 120.4(9)
C16 C17 C18 123.5(8)
C13 C18 C17 117.3(8)
C13 C18 C24 121.2(8)
C17 C18 C24 121.4(8)
C26 C19 C8 109.5(7)
C26 C19 C25 109.7(7)
C8 C19 C25 112.7(7)
C28 C20 C27 113.7(10)
C28 C20 C10 112.9(9)
C27 C20 C10 110.6(10)
C29 C21 C12 115.2(7)
C29 C21 C30 110.8(7)
C12 C21 C30 109.0(7)
C31 C22 C14 113.3(8)
C31 C22 C32 109.5(8)
C14 C22 C32 110.4(7)
C33 C23 C34 112.3(9)
C33 C23 C16 113.8(9)
C34 C23 C16 110.1(8)
C18 C24 C36 112.0(7)
C18 C24 C35 114.3(8)
C36 C24 C35 108.6(7)
N1 C37 Si1 115.5(8)
N1 C37 Sn1 119.8(7)
Si1 C37 Sn1 124.6(5)
C41 C38 C42 108.2(8)
C41 C38 Si1 113.8(7)
C42 C38 Si1 113.3(7)
C43 C39 C44 110.3(8)
C43 C39 Si1 115.6(7)
C44 C39 Si1 114.4(7)
C45 C40 C46 110.7(8)
C45 C40 Si1 113.2(7)
C46 C40 Si1 114.8(7)

loop_
_geom_bond_atom_site_label_1
_geom_bond_atom_site_label_2
_geom_bond_distance
Sn1 C37 2.063(11)
Sn1 C1 2.184(9)
Si1 C37 1.858(10)
Si1 C39 1.859(10)
Si1 C40 1.861(10)
Si1 C38 1.862(10)
N1 N2 1.164(10)
N1 C37 1.287(11)
C1 C2 1.369(11)
C1 C6 1.376(10)
C2 C3 1.380(11)
C2 C7 1.481(11)
C3 C4 1.350(10)
C4 C5 1.335(10)
C5 C6 1.399(11)
C6 C13 1.488(11)
C7 C12 1.386(10)
C7 C8 1.396(11)
C8 C9 1.358(11)
C8 C19 1.509(11)
C9 C10 1.360(11)
C10 C11 1.369(11)
C10 C20 1.514(12)
C11 C12 1.377(10)
C12 C21 1.499(10)
C13 C18 1.388(10)
C13 C14 1.405(11)
C14 C15 1.356(10)
C14 C22 1.499(11)
C15 C16 1.351(11)
C16 C17 1.378(11)
C16 C23 1.494(12)
C17 C18 1.394(11)
C18 C24 1.484(11)
C19 C26 1.509(11)
C19 C25 1.511(10)
C20 C28 1.470(13)
C20 C27 1.487(13)
C21 C29 1.497(10)
C21 C30 1.507(10)
C22 C31 1.490(10)
C22 C32 1.512(11)
C23 C33 1.479(12)
C23 C34 1.477(12)
C24 C36 1.501(11)
C24 C35 1.508(10)
C38 C41 1.517(11)
C38 C42 1.516(11)
C39 C43 1.510(11)
C39 C44 1.516(11)
C40 C45 1.513(11)
C40 C46 1.528(11)
